data_7135808
loop_
_publ_author_name
'Liu, Jiyao'
'Zhu, Junyi'
'Yao, Qiru'
'Yang, Jiang'
'Chen, Xingyue'
'Liu, Xiaoqin'
'Rong, Liangce'

_publ_section_title
;
 Dihalogenation/Cyclization Reactions of
 Bicyclo[1.1.0]butane-1-carboxamide: Rapid Access to Dihalogenated
 Spiro[cyclobutane-1,3'-quinolin]-2'-one Derivatives
;
_journal_name_full 'Chemical Communications'
_journal_paper_doi 10.1039/D6CC01504B
_journal_year 2026
_chemical_formula_sum 'C20 H16 Br Cl I N O'
_chemical_formula_weight 528.60
_space_group_crystal_system monoclinic
_space_group_IT_number 14
_space_group_name_Hall '-P 2ybc'
_space_group_name_H-M_alt 'P 1 21/c 1'
_atom_sites_solution_hydrogens geom
_audit_creation_method SHELXL-2018/3
_audit_update_record
;
2026-04-25 deposited with the CCDC.	2026-05-11 downloaded from the CCDC.
;
_cell_angle_alpha 90
_cell_angle_beta 96.115(5)
_cell_angle_gamma 90
_cell_formula_units_Z 4
_cell_length_a 10.0394(10)
_cell_length_b 10.3187(10)
_cell_length_c 18.7993(19)
_cell_measurement_reflns_used 9760
_cell_measurement_temperature 296(2)
_cell_measurement_theta_max 27.93
_cell_measurement_theta_min 2.82
_cell_volume 1936.4(3)
_computing_cell_refinement 'Bruker SAINT'
_computing_data_collection 'Bruker APEX2'
_computing_data_reduction 'Bruker SAINT'
_computing_molecular_graphics 'Bruker SHELXTL'
_computing_publication_material 'Bruker SHELXTL'
_computing_structure_refinement 'SHELXL-2018/3 (Sheldrick, 2018)'
_computing_structure_solution 'SHELXT 2018/2 (Sheldrick, 2018)'
_diffrn_ambient_temperature 296(2)
_diffrn_measured_fraction_theta_full 0.999
_diffrn_measured_fraction_theta_max 0.999
_diffrn_measurement_device_type 'Bruker APEX-II CCD'
_diffrn_measurement_method '\f and \w scans'
_diffrn_radiation_type MoK\a
_diffrn_radiation_wavelength 0.71073
_diffrn_reflns_av_R_equivalents 0.0271
_diffrn_reflns_av_unetI/netI 0.0115
_diffrn_reflns_Laue_measured_fraction_full 0.999
_diffrn_reflns_Laue_measured_fraction_max 0.999
_diffrn_reflns_limit_h_max 11
_diffrn_reflns_limit_h_min -11
_diffrn_reflns_limit_k_max 12
_diffrn_reflns_limit_k_min -12
_diffrn_reflns_limit_l_max 22
_diffrn_reflns_limit_l_min -22
_diffrn_reflns_number 38871
_diffrn_reflns_point_group_measured_fraction_full 0.999
_diffrn_reflns_point_group_measured_fraction_max 0.999
_diffrn_reflns_theta_full 25.007
_diffrn_reflns_theta_max 25.007
_diffrn_reflns_theta_min 2.040
_exptl_absorpt_coefficient_mu 3.863
_exptl_absorpt_correction_type none
_exptl_crystal_colour 'pale yellow'
_exptl_crystal_density_diffrn 1.813
_exptl_crystal_description block
_exptl_crystal_F_000 1024
_exptl_crystal_size_max 0.210
_exptl_crystal_size_mid 0.190
_exptl_crystal_size_min 0.180
_refine_diff_density_max 1.062
_refine_diff_density_min -1.776
_refine_diff_density_rms 0.114
_refine_ls_extinction_method none
_refine_ls_goodness_of_fit_ref 1.074
_refine_ls_hydrogen_treatment constr
_refine_ls_matrix_type full
_refine_ls_number_parameters 227
_refine_ls_number_reflns 3410
_refine_ls_number_restraints 0
_refine_ls_restrained_S_all 1.074
_refine_ls_R_factor_all 0.0416
_refine_ls_R_factor_gt 0.0387
_refine_ls_shift/su_max 0.001
_refine_ls_shift/su_mean 0.000
_refine_ls_structure_factor_coef Fsqd
_refine_ls_weighting_details 'w=1/[\s^2^(Fo^2^)+(0.0380P)^2^+6.0940P] where P=(Fo^2^+2Fc^2^)/3'
_refine_ls_weighting_scheme calc
_refine_ls_wR_factor_gt 0.0923
_refine_ls_wR_factor_ref 0.0944
_reflns_Friedel_coverage 0.000
_reflns_number_gt 3176
_reflns_number_total 3410
_reflns_threshold_expression 'I > 2\s(I)'
_cod_data_source_file d6cc01504b2.cif
_cod_data_source_block A
_cod_original_sg_symbol_H-M 'P 21/c'
_cod_database_code 7135808
_shelx_shelxl_version_number 2018/3
_shelx_space_group_comment
; 
The symmetry employed for this shelxl refinement is uniquely defined 
by the following loop, which should always be used as a source of 
symmetry information in preference to the above space-group names. 
They are only intended as comments. 
;
_shelx_estimated_absorpt_t_min 0.498
_shelx_estimated_absorpt_t_max 0.543

loop_
_space_group_symop_operation_xyz
'x, y, z'
'-x, y+1/2, -z+1/2'
'-x, -y, -z'
'x, -y-1/2, z-1/2'

loop_
_atom_site_label
_atom_site_type_symbol
_atom_site_fract_x
_atom_site_fract_y
_atom_site_fract_z
_atom_site_U_iso_or_equiv
_atom_site_adp_type
_atom_site_occupancy
_atom_site_site_symmetry_order
_atom_site_calc_flag
_atom_site_refinement_flags_posn
_atom_site_refinement_flags_adp
_atom_site_refinement_flags_occupancy
_atom_site_disorder_assembly
_atom_site_disorder_group
O1 O 0.5216(3) 0.3618(3) 0.32047(16) 0.0421(7) Uani 1 1 d . . . . .
N1 N 0.5704(3) 0.5755(3) 0.33564(17) 0.0316(7) Uani 1 1 d . . . . .
Cl1 Cl 0.76377(14) 0.57942(11) 0.58829(6) 0.0533(3) Uani 1 1 d . . . . .
Br1 Br 0.63022(6) -0.07534(5) 0.62991(3) 0.05745(16) Uani 1 1 d . . . . .
I1 I 1.00192(3) 0.18082(3) 0.30212(2) 0.06324(15) Uani 1 1 d . . . . .
C1 C 0.5980(4) 0.4466(4) 0.34463(19) 0.0288(8) Uani 1 1 d . . . . .
C2 C 0.7328(4) 0.4176(3) 0.38624(19) 0.0266(7) Uani 1 1 d . . . . .
C3 C 0.7476(3) 0.5067(3) 0.45030(19) 0.0270(7) Uani 1 1 d . . . . .
C4 C 0.7506(4) 0.6421(4) 0.4245(2) 0.0305(8) Uani 1 1 d . . . . .
C5 C 0.8371(4) 0.7381(4) 0.4534(3) 0.0436(10) Uani 1 1 d . . . . .
H5 H 0.896577 0.720125 0.493519 0.052 Uiso 1 1 calc R U . . .
C6 C 0.8359(5) 0.8602(5) 0.4229(3) 0.0579(13) Uani 1 1 d . . . . .
H6 H 0.893716 0.924050 0.442807 0.070 Uiso 1 1 calc R U . . .
C7 C 0.7489(5) 0.8868(5) 0.3634(3) 0.0570(13) Uani 1 1 d . . . . .
H7 H 0.748741 0.968897 0.342945 0.068 Uiso 1 1 calc R U . . .
C8 C 0.6619(5) 0.7936(4) 0.3334(3) 0.0454(10) Uani 1 1 d . . . . .
H8 H 0.603451 0.812633 0.292937 0.055 Uiso 1 1 calc R U . . .
C9 C 0.6622(4) 0.6714(4) 0.3640(2) 0.0314(8) Uani 1 1 d . . . . .
C10 C 0.4454(4) 0.6137(4) 0.2940(2) 0.0389(9) Uani 1 1 d . . . . .
H10A H 0.463229 0.638092 0.246646 0.058 Uiso 1 1 calc R U . . .
H10B H 0.406982 0.685828 0.316763 0.058 Uiso 1 1 calc R U . . .
H10C H 0.383863 0.542199 0.291198 0.058 Uiso 1 1 calc R U . . .
C11 C 0.8438(4) 0.4330(4) 0.3334(2) 0.0348(9) Uani 1 1 d . . . . .
H11A H 0.817847 0.488136 0.292492 0.042 Uiso 1 1 calc R U . . .
H11B H 0.931439 0.456452 0.356602 0.042 Uiso 1 1 calc R U . . .
C12 C 0.8262(4) 0.2883(4) 0.3183(2) 0.0347(8) Uani 1 1 d . . . . .
H12 H 0.757506 0.274891 0.277813 0.042 Uiso 1 1 calc R U . . .
C13 C 0.7648(4) 0.2708(4) 0.3887(2) 0.0329(8) Uani 1 1 d . . . . .
H13A H 0.828708 0.245301 0.428606 0.039 Uiso 1 1 calc R U . . .
H13B H 0.686152 0.215644 0.385046 0.039 Uiso 1 1 calc R U . . .
C14 C 0.7459(4) 0.4675(4) 0.5175(2) 0.0306(8) Uani 1 1 d . . . . .
C15 C 0.7208(4) 0.3345(4) 0.54281(19) 0.0298(8) Uani 1 1 d . . . . .
C16 C 0.5993(4) 0.2745(4) 0.5225(2) 0.0332(8) Uani 1 1 d . . . . .
H16 H 0.535284 0.316538 0.491368 0.040 Uiso 1 1 calc R U . . .
C17 C 0.5720(4) 0.1526(4) 0.5481(2) 0.0368(9) Uani 1 1 d . . . . .
H17 H 0.489978 0.112817 0.534715 0.044 Uiso 1 1 calc R U . . .
C18 C 0.6690(4) 0.0909(4) 0.5940(2) 0.0367(9) Uani 1 1 d . . . . .
C19 C 0.7900(4) 0.1486(4) 0.6144(2) 0.0410(10) Uani 1 1 d . . . . .
H19 H 0.854627 0.105430 0.644691 0.049 Uiso 1 1 calc R U . . .
C20 C 0.8152(4) 0.2706(4) 0.5900(2) 0.0368(9) Uani 1 1 d . . . . .
H20 H 0.896055 0.311043 0.605088 0.044 Uiso 1 1 calc R U . . .

loop_
_atom_site_aniso_label
_atom_site_aniso_U_11
_atom_site_aniso_U_22
_atom_site_aniso_U_33
_atom_site_aniso_U_23
_atom_site_aniso_U_13
_atom_site_aniso_U_12
O1 0.0392(16) 0.0369(16) 0.0482(17) -0.0100(13) -0.0052(13) -0.0019(13)
N1 0.0312(17) 0.0295(17) 0.0333(16) 0.0031(13) -0.0001(13) 0.0061(13)
Cl1 0.0847(9) 0.0394(6) 0.0354(5) -0.0101(4) 0.0039(5) -0.0044(6)
Br1 0.0688(3) 0.0394(3) 0.0651(3) 0.0194(2) 0.0112(3) 0.0006(2)
I1 0.0513(2) 0.0500(2) 0.0916(3) -0.01686(17) 0.02210(18) 0.01542(15)
C1 0.0310(19) 0.0300(19) 0.0260(17) -0.0021(15) 0.0052(14) 0.0025(16)
C2 0.0285(18) 0.0228(18) 0.0290(18) 0.0007(14) 0.0054(14) 0.0006(14)
C3 0.0246(18) 0.0234(17) 0.0325(19) -0.0012(15) 0.0012(14) 0.0020(14)
C4 0.0299(19) 0.0258(18) 0.036(2) -0.0003(15) 0.0060(15) 0.0012(15)
C5 0.039(2) 0.032(2) 0.058(3) -0.0009(19) 0.000(2) -0.0062(18)
C6 0.056(3) 0.032(2) 0.087(4) 0.000(2) 0.007(3) -0.015(2)
C7 0.061(3) 0.029(2) 0.082(4) 0.016(2) 0.012(3) -0.001(2)
C8 0.049(3) 0.033(2) 0.054(3) 0.014(2) 0.007(2) 0.0054(19)
C9 0.0298(19) 0.0275(19) 0.038(2) 0.0022(15) 0.0072(15) 0.0034(15)
C10 0.035(2) 0.042(2) 0.038(2) 0.0031(18) -0.0026(17) 0.0095(18)
C11 0.034(2) 0.032(2) 0.040(2) 0.0021(17) 0.0103(16) 0.0024(16)
C12 0.030(2) 0.035(2) 0.039(2) -0.0053(17) 0.0052(16) 0.0061(16)
C13 0.038(2) 0.0246(19) 0.036(2) -0.0013(15) 0.0048(16) 0.0037(16)
C14 0.0310(19) 0.0276(19) 0.0323(19) -0.0037(15) -0.0002(15) 0.0025(15)
C15 0.034(2) 0.0298(19) 0.0262(17) 0.0002(15) 0.0060(14) 0.0030(16)
C16 0.035(2) 0.035(2) 0.0285(18) 0.0025(16) -0.0017(15) 0.0051(17)
C17 0.038(2) 0.036(2) 0.037(2) -0.0009(17) 0.0044(17) -0.0034(17)
C18 0.045(2) 0.031(2) 0.035(2) 0.0051(16) 0.0120(17) 0.0054(18)
C19 0.038(2) 0.043(2) 0.041(2) 0.0117(19) 0.0019(17) 0.0120(19)
C20 0.030(2) 0.041(2) 0.039(2) 0.0043(18) -0.0002(16) 0.0027(17)

loop_
_atom_type_symbol
_atom_type_description
_atom_type_scat_dispersion_real
_atom_type_scat_dispersion_imag
_atom_type_scat_source
C C 0.0033 0.0016 'International Tables Vol C Tables 4.2.6.8 and 6.1.1.4'
H H 0.0000 0.0000 'International Tables Vol C Tables 4.2.6.8 and 6.1.1.4'
Cl Cl 0.1484 0.1585 'International Tables Vol C Tables 4.2.6.8 and 6.1.1.4'
I I -0.4742 1.8119 'International Tables Vol C Tables 4.2.6.8 and 6.1.1.4'
N N 0.0061 0.0033 'International Tables Vol C Tables 4.2.6.8 and 6.1.1.4'
O O 0.0106 0.0060 'International Tables Vol C Tables 4.2.6.8 and 6.1.1.4'
Br Br -0.2901 2.4595 'International Tables Vol C Tables 4.2.6.8 and 6.1.1.4'

loop_
_geom_angle_atom_site_label_1
_geom_angle_atom_site_label_2
_geom_angle_atom_site_label_3
_geom_angle
_geom_angle_site_symmetry_1
_geom_angle_site_symmetry_3
_geom_angle_publ_flag
C1 N1 C9 121.2(3) . . ?
C1 N1 C10 118.7(3) . . ?
C9 N1 C10 120.0(3) . . ?
O1 C1 N1 122.8(3) . . ?
O1 C1 C2 122.7(3) . . ?
N1 C1 C2 114.4(3) . . ?
C3 C2 C1 107.3(3) . . ?
C3 C2 C13 124.7(3) . . ?
C1 C2 C13 112.3(3) . . ?
C3 C2 C11 115.1(3) . . ?
C1 C2 C11 107.8(3) . . ?
C13 C2 C11 87.7(3) . . ?
C14 C3 C4 127.0(3) . . ?
C14 C3 C2 124.2(3) . . ?
C4 C3 C2 108.5(3) . . ?
C5 C4 C9 118.6(4) . . ?
C5 C4 C3 125.4(4) . . ?
C9 C4 C3 115.9(3) . . ?
C6 C5 C4 120.7(4) . . ?
C6 C5 H5 119.6 . . ?
C4 C5 H5 119.6 . . ?
C7 C6 C5 119.8(4) . . ?
C7 C6 H6 120.1 . . ?
C5 C6 H6 120.1 . . ?
C6 C7 C8 121.0(4) . . ?
C6 C7 H7 119.5 . . ?
C8 C7 H7 119.5 . . ?
C7 C8 C9 119.4(4) . . ?
C7 C8 H8 120.3 . . ?
C9 C8 H8 120.3 . . ?
C8 C9 C4 120.5(4) . . ?
C8 C9 N1 120.5(4) . . ?
C4 C9 N1 119.0(3) . . ?
N1 C10 H10A 109.5 . . ?
N1 C10 H10B 109.5 . . ?
H10A C10 H10B 109.5 . . ?
N1 C10 H10C 109.5 . . ?
H10A C10 H10C 109.5 . . ?
H10B C10 H10C 109.5 . . ?
C12 C11 C2 86.7(3) . . ?
C12 C11 H11A 114.2 . . ?
C2 C11 H11A 114.2 . . ?
C12 C11 H11B 114.2 . . ?
C2 C11 H11B 114.2 . . ?
H11A C11 H11B 111.4 . . ?
C11 C12 C13 90.2(3) . . ?
C11 C12 I1 117.0(3) . . ?
C13 C12 I1 118.5(3) . . ?
C11 C12 H12 109.9 . . ?
C13 C12 H12 109.9 . . ?
I1 C12 H12 109.9 . . ?
C12 C13 C2 87.7(3) . . ?
C12 C13 H13A 114.0 . . ?
C2 C13 H13A 114.0 . . ?
C12 C13 H13B 114.0 . . ?
C2 C13 H13B 114.0 . . ?
H13A C13 H13B 111.2 . . ?
C3 C14 C15 127.4(3) . . ?
C3 C14 Cl1 120.6(3) . . ?
C15 C14 Cl1 111.8(3) . . ?
C16 C15 C20 118.9(4) . . ?
C16 C15 C14 120.0(3) . . ?
C20 C15 C14 121.0(4) . . ?
C17 C16 C15 120.8(4) . . ?
C17 C16 H16 119.6 . . ?
C15 C16 H16 119.6 . . ?
C16 C17 C18 118.8(4) . . ?
C16 C17 H17 120.6 . . ?
C18 C17 H17 120.6 . . ?
C19 C18 C17 121.2(4) . . ?
C19 C18 Br1 120.2(3) . . ?
C17 C18 Br1 118.6(3) . . ?
C18 C19 C20 119.6(4) . . ?
C18 C19 H19 120.2 . . ?
C20 C19 H19 120.2 . . ?
C19 C20 C15 120.7(4) . . ?
C19 C20 H20 119.7 . . ?
C15 C20 H20 119.7 . . ?

loop_
_geom_bond_atom_site_label_1
_geom_bond_atom_site_label_2
_geom_bond_distance
_geom_bond_site_symmetry_2
_geom_bond_publ_flag
O1 C1 1.219(5) . ?
N1 C1 1.365(5) . ?
N1 C9 1.417(5) . ?
N1 C10 1.461(5) . ?
Cl1 C14 1.757(4) . ?
Br1 C18 1.899(4) . ?
I1 C12 2.133(4) . ?
C1 C2 1.519(5) . ?
C2 C3 1.510(5) . ?
C2 C13 1.548(5) . ?
C2 C11 1.578(5) . ?
C3 C14 1.328(5) . ?
C3 C4 1.480(5) . ?
C4 C5 1.390(6) . ?
C4 C9 1.400(5) . ?
C5 C6 1.383(7) . ?
C5 H5 0.9300 . ?
C6 C7 1.372(8) . ?
C6 H6 0.9300 . ?
C7 C8 1.379(7) . ?
C7 H7 0.9300 . ?
C8 C9 1.386(6) . ?
C8 H8 0.9300 . ?
C10 H10A 0.9600 . ?
C10 H10B 0.9600 . ?
C10 H10C 0.9600 . ?
C11 C12 1.527(5) . ?
C11 H11A 0.9700 . ?
C11 H11B 0.9700 . ?
C12 C13 1.530(5) . ?
C12 H12 0.9800 . ?
C13 H13A 0.9700 . ?
C13 H13B 0.9700 . ?
C14 C15 1.483(5) . ?
C15 C16 1.385(6) . ?
C15 C20 1.393(5) . ?
C16 C17 1.384(6) . ?
C16 H16 0.9300 . ?
C17 C18 1.386(6) . ?
C17 H17 0.9300 . ?
C18 C19 1.370(6) . ?
C19 C20 1.373(6) . ?
C19 H19 0.9300 . ?
C20 H20 0.9300 . ?

loop_
_geom_torsion_atom_site_label_1
_geom_torsion_atom_site_label_2
_geom_torsion_atom_site_label_3
_geom_torsion_atom_site_label_4
_geom_torsion
_geom_torsion_site_symmetry_1
_geom_torsion_site_symmetry_2
_geom_torsion_site_symmetry_3
_geom_torsion_site_symmetry_4
_geom_torsion_publ_flag
C9 N1 C1 O1 -179.4(3) . . . . ?
C10 N1 C1 O1 -1.4(6) . . . . ?
C9 N1 C1 C2 -0.3(5) . . . . ?
C10 N1 C1 C2 177.7(3) . . . . ?
O1 C1 C2 C3 -136.1(4) . . . . ?
N1 C1 C2 C3 44.8(4) . . . . ?
O1 C1 C2 C13 4.5(5) . . . . ?
N1 C1 C2 C13 -174.6(3) . . . . ?
O1 C1 C2 C11 99.4(4) . . . . ?
N1 C1 C2 C11 -79.7(4) . . . . ?
C1 C2 C3 C14 110.9(4) . . . . ?
C13 C2 C3 C14 -23.5(6) . . . . ?
C11 C2 C3 C14 -129.1(4) . . . . ?
C1 C2 C3 C4 -63.7(4) . . . . ?
C13 C2 C3 C4 162.0(3) . . . . ?
C11 C2 C3 C4 56.4(4) . . . . ?
C14 C3 C4 C5 48.6(6) . . . . ?
C2 C3 C4 C5 -137.1(4) . . . . ?
C14 C3 C4 C9 -134.7(4) . . . . ?
C2 C3 C4 C9 39.7(4) . . . . ?
C9 C4 C5 C6 0.2(6) . . . . ?
C3 C4 C5 C6 176.8(4) . . . . ?
C4 C5 C6 C7 -0.5(8) . . . . ?
C5 C6 C7 C8 0.3(8) . . . . ?
C6 C7 C8 C9 0.1(8) . . . . ?
C7 C8 C9 C4 -0.4(6) . . . . ?
C7 C8 C9 N1 177.7(4) . . . . ?
C5 C4 C9 C8 0.3(6) . . . . ?
C3 C4 C9 C8 -176.7(4) . . . . ?
C5 C4 C9 N1 -177.9(4) . . . . ?
C3 C4 C9 N1 5.2(5) . . . . ?
C1 N1 C9 C8 154.7(4) . . . . ?
C10 N1 C9 C8 -23.3(5) . . . . ?
C1 N1 C9 C4 -27.1(5) . . . . ?
C10 N1 C9 C4 154.8(4) . . . . ?
C3 C2 C11 C12 148.2(3) . . . . ?
C1 C2 C11 C12 -92.1(3) . . . . ?
C13 C2 C11 C12 20.6(3) . . . . ?
C2 C11 C12 C13 -20.8(3) . . . . ?
C2 C11 C12 I1 -143.3(3) . . . . ?
C11 C12 C13 C2 21.2(3) . . . . ?
I1 C12 C13 C2 142.4(3) . . . . ?
C3 C2 C13 C12 -139.7(4) . . . . ?
C1 C2 C13 C12 87.8(3) . . . . ?
C11 C2 C13 C12 -20.5(3) . . . . ?
C4 C3 C14 C15 169.2(4) . . . . ?
C2 C3 C14 C15 -4.3(6) . . . . ?
C4 C3 C14 Cl1 -6.4(6) . . . . ?
C2 C3 C14 Cl1 -179.9(3) . . . . ?
C3 C14 C15 C16 -61.5(5) . . . . ?
Cl1 C14 C15 C16 114.4(3) . . . . ?
C3 C14 C15 C20 121.9(4) . . . . ?
Cl1 C14 C15 C20 -62.2(4) . . . . ?
C20 C15 C16 C17 -0.5(6) . . . . ?
C14 C15 C16 C17 -177.2(3) . . . . ?
C15 C16 C17 C18 -0.5(6) . . . . ?
C16 C17 C18 C19 0.3(6) . . . . ?
C16 C17 C18 Br1 179.2(3) . . . . ?
C17 C18 C19 C20 1.0(6) . . . . ?
Br1 C18 C19 C20 -177.9(3) . . . . ?
C18 C19 C20 C15 -2.1(6) . . . . ?
C16 C15 C20 C19 1.9(6) . . . . ?
C14 C15 C20 C19 178.6(4) . . . . ?
